data_7062030
loop_
_publ_author_name
'Roemmele, Tracey L.'
'Knight, Fergus R.'
'Crawford, Ellis'
'Robertson, Stuart D.'
'Bode, Bela E.'
'B\"uhl, Michael'
'Slawin, Alexandra M. Z.'
'Woollins, J. Derek'
'Boer\'e, Ren\'e T.'

_publ_section_title
;
 Chalcogen controlled redox behaviour in peri-substituted S, Se and Te
 naphthalene derivatives
;
_journal_issue 46
_journal_name_full 'New Journal of Chemistry'
_journal_page_first 22363
_journal_page_last 22383
_journal_paper_doi 10.1039/D2NJ04737C
_journal_volume 46
_journal_year 2022
_chemical_formula_moiety 'C25 H21 O Se Te, B F4, C H4 O'
_chemical_formula_sum 'C26 H25 B F4 O2 Se Te'
_chemical_formula_weight 662.83
_space_group_crystal_system triclinic
_space_group_IT_number 2
_space_group_name_Hall '-P 1'
_space_group_name_H-M_alt 'P -1'
_atom_sites_solution_hydrogens mixed
_atom_sites_solution_primary dual
_audit_creation_date 2022-10-20
_audit_creation_method
;
Olex2 1.5
(compiled 2022.04.07 svn.rca3783a0 for OlexSys, GUI svn.r6498)
;
_audit_update_record
;
2022-10-28 deposited with the CCDC.	2022-10-31 downloaded from the CCDC.
;
_cell_angle_alpha 61.44(3)
_cell_angle_beta 84.01(4)
_cell_angle_gamma 88.75(4)
_cell_formula_units_Z 2
_cell_length_a 10.415(8)
_cell_length_b 11.443(6)
_cell_length_c 11.777(6)
_cell_measurement_reflns_used 5059
_cell_measurement_temperature 125
_cell_measurement_theta_max 29.13
_cell_measurement_theta_min 1.97
_cell_volume 1225.4(14)
_computing_cell_refinement 'CrystalClear-SM Expert 2.0 r6'
_computing_data_collection 'CrystalClear-SM Expert 2.0 r6 (Rigaku, 2010)'
_computing_data_reduction 'CrystalClear-SM Expert 2.0 r6'
_computing_molecular_graphics 'Olex2 1.5 (Dolomanov et al., 2009)'
_computing_publication_material 'Olex2 1.5 (Dolomanov et al., 2009)'
_computing_structure_refinement 'SHELXL 2018/3 (Sheldrick, 2015)'
_computing_structure_solution 'SHELXT  (Sheldrick, 2015)'
_diffrn_ambient_temperature 125.15
_diffrn_detector_area_resol_mean 28.626
_diffrn_measured_fraction_theta_full 0.983
_diffrn_measured_fraction_theta_max 0.982
_diffrn_measurement_device_type 'Rigaku Saturn724'
_diffrn_measurement_method \w
_diffrn_radiation_type MoK\a
_diffrn_radiation_wavelength 0.71075
_diffrn_reflns_av_R_equivalents 0.0587
_diffrn_reflns_av_unetI/netI 0.1155
_diffrn_reflns_Laue_measured_fraction_full 0.983
_diffrn_reflns_Laue_measured_fraction_max 0.982
_diffrn_reflns_limit_h_max 12
_diffrn_reflns_limit_h_min -11
_diffrn_reflns_limit_k_max 12
_diffrn_reflns_limit_k_min -13
_diffrn_reflns_limit_l_max 13
_diffrn_reflns_limit_l_min -14
_diffrn_reflns_number 9374
_diffrn_reflns_point_group_measured_fraction_full 0.983
_diffrn_reflns_point_group_measured_fraction_max 0.982
_diffrn_reflns_theta_full 25.242
_diffrn_reflns_theta_max 25.250
_diffrn_reflns_theta_min 2.027
_exptl_absorpt_coefficient_mu 2.752
_exptl_absorpt_correction_T_max 0.848
_exptl_absorpt_correction_T_min 0.389
_exptl_absorpt_correction_type multi-scan
_exptl_absorpt_process_details 'REQAB (Rigaku, 1998)'
_exptl_crystal_colour colorless
_exptl_crystal_density_diffrn 1.796
_exptl_crystal_density_method 'not measured'
_exptl_crystal_description prism
_exptl_crystal_F_000 648
_exptl_crystal_size_max 0.15
_exptl_crystal_size_mid 0.09
_exptl_crystal_size_min 0.06
_refine_diff_density_max 1.900
_refine_diff_density_min -3.590
_refine_diff_density_rms 0.197
_refine_ls_extinction_coef 0.0080(17)
_refine_ls_extinction_expression Fc^*^=kFc[1+0.001xFc^2^\l^3^/sin(2\q)]^-1/4^
_refine_ls_extinction_method 'SHELXL-2018/3 (Sheldrick 2018)'
_refine_ls_goodness_of_fit_ref 1.111
_refine_ls_hydrogen_treatment mixed
_refine_ls_matrix_type full
_refine_ls_number_parameters 344
_refine_ls_number_reflns 4361
_refine_ls_number_restraints 335
_refine_ls_restrained_S_all 1.093
_refine_ls_R_factor_all 0.0867
_refine_ls_R_factor_gt 0.0680
_refine_ls_shift/su_max 0.000
_refine_ls_shift/su_mean 0.000
_refine_ls_structure_factor_coef Fsqd
_refine_ls_weighting_details 'w=1/[\s^2^(Fo^2^)+(0.1042P)^2^] where P=(Fo^2^+2Fc^2^)/3'
_refine_ls_weighting_scheme calc
_refine_ls_wR_factor_gt 0.1615
_refine_ls_wR_factor_ref 0.2161
_reflns_Friedel_coverage 0.000
_reflns_number_gt 3203
_reflns_number_total 4361
_reflns_threshold_expression 'I > 2\s(I)'
_cod_data_source_file d2nj04737c2.cif
_cod_data_source_block A20
_cod_depositor_comments 'Adding full bibliography for 7062029--7062033.cif.'
_cod_original_cell_volume 1225.4(13)
_cod_database_code 7062030
_shelx_shelxl_version_number 2018/3
_shelx_space_group_comment
;
The symmetry employed for this shelxl refinement is uniquely defined
by the following loop, which should always be used as a source of
symmetry information in preference to the above space-group names.
They are only intended as comments.
;
_shelx_estimated_absorpt_t_max 0.852
_shelx_estimated_absorpt_t_min 0.683
_olex2_refinement_description
;
1. Fixed Uiso
 At 1.2 times of:
  All C(H) groups, All C(H,H) groups, All C(H,H,H) groups
 At 1.5 times of:
  All B(H) groups
2. Restrained distances
 O26-H26
 0.98 with sigma of 0.005
 C26-H26
 2.0173 with sigma of 0.2
 F5-B1 \\sim F5A-B1
 with sigma of 0.02
 B1-F5A \\sim B1A-F5A
 with sigma of 0.02
 F3-B1 \\sim F3A-B1
 with sigma of 0.02
 F3-B1 \\sim F3-B1A
 with sigma of 0.02
 F2-B1 \\sim F2-B1A
 with sigma of 0.02
 F5-B1 \\sim F5-B1A
 with sigma of 0.02
 F1-B1 \\sim F1-B1A
 with sigma of 0.02
 B1-F3A \\sim B1A-F3A
 with sigma of 0.02
3. Uiso/Uaniso restraints and constraints
F5: within 2A with sigma of 0.04 and sigma for terminal atoms of 0.08 within 2A
Uanis(C21) \\sim Ueq: with sigma of 0.01 and sigma for terminal atoms of 0.02
Uanis(C1) \\sim Ueq: with sigma of 0.001 and sigma for terminal atoms of 0.0005
Uanis(F3A) \\sim Ueq, Uanis(F5A) \\sim Ueq: with sigma of 0.005 and sigma for
terminal atoms of 0.01
Uanis(C4) \\sim Ueq, Uanis(C6) \\sim Ueq, Uanis(C11) \\sim Ueq: with sigma of
0.005 and sigma for terminal atoms of 0.01
Uanis(B1A) = Uanis(B1)
4. Rigid body (RIGU) restrains
 All non-hydrogen atoms
 with sigma for 1-2 distances of 0.004 and sigma for 1-3 distances of 0.004
5. Others
 Sof(F3A)=Sof(F5A)=Sof(B1A)=1-FVAR(1)
 Sof(F3)=Sof(F5)=Sof(B1)=FVAR(1)
6.a Secondary CH2 refined with riding coordinates:
 C11(H11A,H11B), C12(H12A,H12B)
6.b Aromatic/amide H refined with riding coordinates:
 C2(H2), C3(H3), C7(H7), C8(H8), C14(H14), C15(H15), C16(H16), C17(H17),
 C18(H18), C20(H20), C21(H21), C22(H22), C23(H23), C24(H24)
6.c Idealised Me refined as rotating group:
 C25(H25A,H25B,H25C), C26(H26A,H26B,H26C)
;
_olex2_submission_special_instructions 'No special instructions were received'

loop_
_space_group_symop_operation_xyz
'x, y, z'
'-x, -y, -z'

loop_
_atom_site_label
_atom_site_type_symbol
_atom_site_fract_x
_atom_site_fract_y
_atom_site_fract_z
_atom_site_U_iso_or_equiv
_atom_site_adp_type
_atom_site_occupancy
_atom_site_site_symmetry_order
_atom_site_calc_flag
_atom_site_refinement_flags_posn
_atom_site_refinement_flags_adp
_atom_site_refinement_flags_occupancy
_atom_site_disorder_assembly
_atom_site_disorder_group
Te1 Te 0.85449(5) 0.16644(5) 0.33678(6) 0.0335(3) Uani 1 1 d . . . . .
Se1 Se 1.02546(9) 0.40504(9) 0.17766(9) 0.0350(3) Uani 1 1 d . . . . .
F1 F 0.8579(7) 0.2575(8) 0.0169(7) 0.078(2) Uani 1 1 d D . . . .
F2 F 0.6970(7) 0.1220(7) 0.1503(6) 0.0661(18) Uani 1 1 d D . . . .
F3 F 0.6652(10) 0.2853(12) -0.0489(9) 0.074(4) Uani 0.734(17) 1 d . . P A 1
F5 F 0.7654(16) 0.1074(12) -0.0295(11) 0.109(5) Uani 0.734(17) 1 d . . P A 1
O1 O 0.7426(7) 0.0216(7) 0.4737(7) 0.0556(19) Uani 1 1 d . . . . .
O26 O 0.6226(10) 0.2065(10) -0.2696(9) 0.082(3) Uani 1 1 d D . . . .
C1 C 0.9385(8) 0.1854(8) 0.4854(8) 0.0279(17) Uani 1 1 d . U . . .
C2 C 0.9062(10) 0.0903(9) 0.6105(10) 0.042(2) Uani 1 1 d . . . . .
H2 H 0.849448 0.018435 0.628011 0.051 Uiso 1 1 calc R U . . .
C3 C 0.9548(11) 0.0960(10) 0.7138(11) 0.049(2) Uani 1 1 d . . . . .
H3 H 0.931242 0.028329 0.800526 0.059 Uiso 1 1 calc R U . . .
C4 C 1.0351(10) 0.1977(9) 0.6906(9) 0.037(2) Uani 1 1 d . U . . .
C5 C 1.0669(9) 0.2982(9) 0.5598(9) 0.0340(18) Uani 1 1 d . . . . .
C6 C 1.1519(9) 0.3998(9) 0.5531(8) 0.0322(18) Uani 1 1 d . U . . .
C7 C 1.1848(9) 0.5033(9) 0.4338(9) 0.037(2) Uani 1 1 d . . . . .
H7 H 1.236054 0.575482 0.424844 0.044 Uiso 1 1 calc R U . . .
C8 C 1.1447(9) 0.5056(9) 0.3237(10) 0.039(2) Uani 1 1 d . . . . .
H8 H 1.171621 0.578155 0.240608 0.047 Uiso 1 1 calc R U . . .
C9 C 1.0663(9) 0.4046(8) 0.3323(10) 0.0365(19) Uani 1 1 d . . . . .
C10 C 1.0225(8) 0.2960(8) 0.4518(10) 0.0339(18) Uani 1 1 d . . . . .
C11 C 1.1036(11) 0.2342(10) 0.7805(10) 0.049(2) Uani 1 1 d . U . . .
H11A H 1.162507 0.163567 0.831381 0.059 Uiso 1 1 calc R U . . .
H11B H 1.040047 0.248109 0.841230 0.059 Uiso 1 1 calc R U . . .
C12 C 1.1808(10) 0.3664(10) 0.6839(10) 0.046(2) Uani 1 1 d . . . . .
H12A H 1.154214 0.438651 0.704094 0.056 Uiso 1 1 calc R U . . .
H12B H 1.274641 0.354206 0.690621 0.056 Uiso 1 1 calc R U . . .
C13 C 0.7081(8) 0.3071(8) 0.3095(10) 0.0353(19) Uani 1 1 d . . . . .
C14 C 0.6851(9) 0.4014(8) 0.1818(10) 0.039(2) Uani 1 1 d . . . . .
H14 H 0.734601 0.404200 0.108064 0.047 Uiso 1 1 calc R U . . .
C15 C 0.5872(10) 0.4897(10) 0.1686(13) 0.055(3) Uani 1 1 d . . . . .
H15 H 0.569583 0.554625 0.084018 0.066 Uiso 1 1 calc R U . . .
C16 C 0.5152(10) 0.4851(10) 0.2753(13) 0.055(3) Uani 1 1 d . . . . .
H16 H 0.447611 0.545646 0.263809 0.066 Uiso 1 1 calc R U . . .
C17 C 0.5404(10) 0.3934(11) 0.3984(13) 0.055(3) Uani 1 1 d . . . . .
H17 H 0.491117 0.391672 0.471795 0.065 Uiso 1 1 calc R U . . .
C18 C 0.6379(9) 0.3031(10) 0.4160(11) 0.046(2) Uani 1 1 d . . . . .
H18 H 0.655350 0.239450 0.501071 0.056 Uiso 1 1 calc R U . . .
C19 C 1.1708(8) 0.3045(8) 0.1580(8) 0.0311(18) Uani 1 1 d . . . . .
C20 C 1.2838(9) 0.2939(10) 0.2129(9) 0.042(2) Uani 1 1 d . . . . .
H20 H 1.291378 0.335194 0.265359 0.050 Uiso 1 1 calc R U . . .
C21 C 1.3852(9) 0.2253(9) 0.1937(8) 0.037(2) Uani 1 1 d . U . . .
H21 H 1.462086 0.217218 0.233496 0.045 Uiso 1 1 calc R U . . .
C22 C 1.3732(10) 0.1669(9) 0.1135(9) 0.042(2) Uani 1 1 d . . . . .
H22 H 1.443878 0.121986 0.095799 0.050 Uiso 1 1 calc R U . . .
C23 C 1.2598(10) 0.1746(9) 0.0611(9) 0.043(2) Uani 1 1 d . . . . .
H23 H 1.250283 0.130791 0.011196 0.051 Uiso 1 1 calc R U . . .
C24 C 1.1592(9) 0.2462(8) 0.0807(8) 0.0352(19) Uani 1 1 d . . . . .
H24 H 1.082194 0.255051 0.040933 0.042 Uiso 1 1 calc R U . . .
C25 C 0.6676(11) -0.0581(10) 0.4402(12) 0.056(3) Uani 1 1 d . . . . .
H25A H 0.722332 -0.085801 0.385016 0.068 Uiso 1 1 calc R U . . .
H25B H 0.596539 -0.006090 0.392971 0.068 Uiso 1 1 calc R U . . .
H25C H 0.632246 -0.136982 0.519583 0.068 Uiso 1 1 calc R U . . .
C26 C 0.4940(14) 0.1696(13) -0.2200(15) 0.080(4) Uani 1 1 d D . . . .
H26A H 0.489155 0.079699 -0.145569 0.096 Uiso 1 1 calc R U . . .
H26B H 0.445455 0.170971 -0.287507 0.096 Uiso 1 1 calc R U . . .
H26C H 0.456860 0.232285 -0.191901 0.096 Uiso 1 1 calc R U . . .
B1 B 0.7476(16) 0.1897(17) 0.0220(14) 0.045(3) Uani 0.734(17) 1 d D . P A 1
H26 H 0.657(9) 0.175(10) -0.186(5) 0.068 Uiso 1 1 d D U . . .
F3A F 0.691(3) 0.210(3) -0.062(3) 0.070(7) Uani 0.266(17) 1 d . U P A 2
F5A F 0.852(3) 0.074(3) 0.034(3) 0.066(7) Uani 0.266(17) 1 d . U P A 2
B1A B 0.770(4) 0.161(5) 0.033(3) 0.045(3) Uani 0.266(17) 1 d D . P A 2

loop_
_atom_site_aniso_label
_atom_site_aniso_U_11
_atom_site_aniso_U_22
_atom_site_aniso_U_33
_atom_site_aniso_U_23
_atom_site_aniso_U_13
_atom_site_aniso_U_12
Te1 0.0290(5) 0.0330(4) 0.0404(5) -0.0197(3) -0.0001(3) -0.0020(3)
Se1 0.0267(6) 0.0373(6) 0.0398(6) -0.0184(5) 0.0014(4) -0.0002(4)
F1 0.055(4) 0.098(5) 0.076(5) -0.039(4) 0.001(4) -0.021(4)
F2 0.061(4) 0.091(5) 0.042(3) -0.027(3) -0.002(3) -0.017(3)
F3 0.065(6) 0.081(7) 0.054(6) -0.012(5) -0.022(5) 0.016(5)
F5 0.185(15) 0.102(8) 0.085(8) -0.079(7) -0.036(9) 0.025(9)
O1 0.058(5) 0.044(4) 0.059(5) -0.023(4) 0.007(4) -0.021(3)
O26 0.073(6) 0.109(7) 0.058(6) -0.036(6) -0.005(5) -0.004(5)
C1 0.0288(19) 0.0287(19) 0.0280(19) -0.0148(12) -0.0039(10) 0.0002(10)
C2 0.039(6) 0.040(5) 0.041(4) -0.014(4) 0.002(4) -0.002(4)
C3 0.046(6) 0.048(5) 0.058(6) -0.030(5) -0.002(5) 0.004(4)
C4 0.042(4) 0.049(4) 0.033(3) -0.030(3) -0.011(3) 0.005(3)
C5 0.025(5) 0.046(4) 0.042(4) -0.031(4) -0.002(4) 0.008(3)
C6 0.032(4) 0.046(3) 0.027(3) -0.022(3) -0.014(3) 0.004(3)
C7 0.038(6) 0.052(5) 0.029(4) -0.026(4) -0.008(4) 0.003(4)
C8 0.032(5) 0.042(5) 0.046(5) -0.024(4) 0.004(4) -0.004(4)
C9 0.026(5) 0.029(4) 0.051(5) -0.018(3) 0.002(4) 0.003(3)
C10 0.026(5) 0.031(4) 0.051(5) -0.025(3) 0.003(4) 0.001(3)
C11 0.053(5) 0.061(4) 0.042(4) -0.030(3) -0.012(3) -0.002(3)
C12 0.040(6) 0.057(5) 0.056(5) -0.038(5) -0.005(4) 0.004(4)
C13 0.018(4) 0.035(4) 0.049(5) -0.017(4) -0.002(4) -0.001(3)
C14 0.033(5) 0.035(4) 0.044(5) -0.016(4) 0.002(4) -0.005(3)
C15 0.034(6) 0.038(5) 0.084(7) -0.024(5) -0.005(5) -0.001(4)
C16 0.028(6) 0.039(5) 0.100(7) -0.036(5) -0.001(5) -0.001(4)
C17 0.029(6) 0.060(6) 0.083(7) -0.043(5) 0.005(5) -0.005(4)
C18 0.030(5) 0.054(6) 0.065(6) -0.037(5) 0.006(4) -0.004(4)
C19 0.026(4) 0.031(4) 0.036(5) -0.017(4) 0.001(4) -0.005(3)
C20 0.031(5) 0.064(6) 0.045(6) -0.037(5) -0.013(4) 0.002(4)
C21 0.035(4) 0.054(5) 0.026(4) -0.019(4) -0.018(4) 0.005(4)
C22 0.041(5) 0.046(5) 0.032(5) -0.013(4) -0.003(4) 0.008(4)
C23 0.053(6) 0.047(5) 0.028(5) -0.017(4) -0.015(4) 0.013(4)
C24 0.038(5) 0.039(5) 0.021(4) -0.007(4) -0.009(4) 0.001(4)
C25 0.053(7) 0.041(6) 0.073(8) -0.026(6) 0.005(6) -0.018(5)
C26 0.063(8) 0.064(8) 0.105(12) -0.033(8) -0.008(8) 0.003(6)
B1 0.052(7) 0.064(7) 0.033(5) -0.032(5) -0.010(4) -0.001(4)
F3A 0.074(10) 0.084(12) 0.055(8) -0.032(8) -0.023(7) 0.007(8)
F5A 0.073(10) 0.079(8) 0.049(11) -0.032(8) -0.013(7) 0.013(7)
B1A 0.052(7) 0.064(7) 0.033(5) -0.032(5) -0.010(4) -0.001(4)

loop_
_atom_type_symbol
_atom_type_description
_atom_type_scat_dispersion_real
_atom_type_scat_dispersion_imag
_atom_type_scat_source
C C 0.0033 0.0016 'International Tables Vol C Tables 4.2.6.8 and 6.1.1.4'
H H 0.0000 0.0000 'International Tables Vol C Tables 4.2.6.8 and 6.1.1.4'
B B 0.0013 0.0007 'International Tables Vol C Tables 4.2.6.8 and 6.1.1.4'
F F 0.0171 0.0103 'International Tables Vol C Tables 4.2.6.8 and 6.1.1.4'
O O 0.0106 0.0060 'International Tables Vol C Tables 4.2.6.8 and 6.1.1.4'
Se Se -0.0929 2.2259 'International Tables Vol C Tables 4.2.6.8 and 6.1.1.4'
Te Te -0.5308 1.6751 'International Tables Vol C Tables 4.2.6.8 and 6.1.1.4'

loop_
_geom_angle_atom_site_label_1
_geom_angle_atom_site_label_2
_geom_angle_atom_site_label_3
_geom_angle
_geom_angle_site_symmetry_1
_geom_angle_site_symmetry_3
_geom_angle_publ_flag
O1 Te1 Se1 166.4(2) . . ?
O1 Te1 C1 88.4(3) . . ?
O1 Te1 C13 91.6(3) . . ?
C1 Te1 Se1 79.3(2) . . ?
C13 Te1 Se1 84.2(2) . . ?
C13 Te1 C1 96.5(3) . . ?
C9 Se1 Te1 89.9(3) . . ?
C9 Se1 C19 97.8(4) . . ?
C19 Se1 Te1 94.2(3) . . ?
C25 O1 Te1 119.2(7) . . ?
C26 O26 H26 97(6) . . ?
C2 C1 Te1 117.5(7) . . ?
C2 C1 C10 122.5(8) . . ?
C10 C1 Te1 120.0(6) . . ?
C1 C2 H2 119.3 . . ?
C1 C2 C3 121.4(9) . . ?
C3 C2 H2 119.3 . . ?
C2 C3 H3 120.0 . . ?
C4 C3 C2 120.0(10) . . ?
C4 C3 H3 120.0 . . ?
C3 C4 C5 118.5(8) . . ?
C3 C4 C11 133.1(10) . . ?
C5 C4 C11 108.5(8) . . ?
C4 C5 C6 111.1(8) . . ?
C10 C5 C4 123.8(8) . . ?
C10 C5 C6 125.1(9) . . ?
C5 C6 C12 109.7(8) . . ?
C7 C6 C5 116.4(8) . . ?
C7 C6 C12 133.9(8) . . ?
C6 C7 H7 119.6 . . ?
C6 C7 C8 120.8(9) . . ?
C8 C7 H7 119.6 . . ?
C7 C8 H8 119.2 . . ?
C9 C8 C7 121.7(9) . . ?
C9 C8 H8 119.2 . . ?
C8 C9 Se1 120.0(7) . . ?
C8 C9 C10 121.8(9) . . ?
C10 C9 Se1 118.0(6) . . ?
C5 C10 C1 113.8(8) . . ?
C9 C10 C1 132.1(9) . . ?
C9 C10 C5 114.1(8) . . ?
C4 C11 H11A 111.0 . . ?
C4 C11 H11B 111.0 . . ?
C4 C11 C12 103.7(8) . . ?
H11A C11 H11B 109.0 . . ?
C12 C11 H11A 111.0 . . ?
C12 C11 H11B 111.0 . . ?
C6 C12 C11 107.0(8) . . ?
C6 C12 H12A 110.3 . . ?
C6 C12 H12B 110.3 . . ?
C11 C12 H12A 110.3 . . ?
C11 C12 H12B 110.3 . . ?
H12A C12 H12B 108.6 . . ?
C14 C13 Te1 119.2(7) . . ?
C18 C13 Te1 119.1(7) . . ?
C18 C13 C14 121.7(9) . . ?
C13 C14 H14 121.4 . . ?
C15 C14 C13 117.3(10) . . ?
C15 C14 H14 121.4 . . ?
C14 C15 H15 119.3 . . ?
C16 C15 C14 121.3(11) . . ?
C16 C15 H15 119.3 . . ?
C15 C16 H16 119.9 . . ?
C15 C16 C17 120.3(10) . . ?
C17 C16 H16 119.9 . . ?
C16 C17 H17 119.9 . . ?
C16 C17 C18 120.2(11) . . ?
C18 C17 H17 119.9 . . ?
C13 C18 C17 119.2(11) . . ?
C13 C18 H18 120.4 . . ?
C17 C18 H18 120.4 . . ?
C20 C19 Se1 123.3(7) . . ?
C24 C19 Se1 116.9(6) . . ?
C24 C19 C20 119.8(8) . . ?
C19 C20 H20 119.2 . . ?
C21 C20 C19 121.5(8) . . ?
C21 C20 H20 119.2 . . ?
C20 C21 H21 120.8 . . ?
C20 C21 C22 118.5(8) . . ?
C22 C21 H21 120.8 . . ?
C21 C22 H22 119.9 . . ?
C23 C22 C21 120.1(9) . . ?
C23 C22 H22 119.9 . . ?
C22 C23 H23 120.0 . . ?
C22 C23 C24 120.1(9) . . ?
C24 C23 H23 120.0 . . ?
C19 C24 C23 119.9(8) . . ?
C19 C24 H24 120.0 . . ?
C23 C24 H24 120.0 . . ?
O1 C25 H25A 109.5 . . ?
O1 C25 H25B 109.5 . . ?
O1 C25 H25C 109.5 . . ?
H25A C25 H25B 109.5 . . ?
H25A C25 H25C 109.5 . . ?
H25B C25 H25C 109.5 . . ?
O26 C26 H26A 109.5 . . ?
O26 C26 H26B 109.5 . . ?
O26 C26 H26C 109.5 . . ?
H26A C26 H26B 109.5 . . ?
H26A C26 H26C 109.5 . . ?
H26B C26 H26C 109.5 . . ?
F2 B1 F1 107.1(10) . . ?
F3 B1 F1 105.7(13) . . ?
F3 B1 F2 110.1(13) . . ?
F5 B1 F1 114.7(14) . . ?
F5 B1 F2 111.2(13) . . ?
F5 B1 F3 107.9(12) . . ?
F2 B1A F1 107.6(16) . . ?
F3A B1A F1 111(3) . . ?
F3A B1A F2 109(3) . . ?
F5A B1A F1 97(3) . . ?
F5A B1A F2 114(4) . . ?
F5A B1A F3A 117(2) . . ?

loop_
_geom_bond_atom_site_label_1
_geom_bond_atom_site_label_2
_geom_bond_distance
_geom_bond_site_symmetry_2
_geom_bond_publ_flag
Te1 Se1 2.960(2) . ?
Te1 O1 1.960(7) . ?
Te1 C1 2.137(8) . ?
Te1 C13 2.126(9) . ?
Se1 C9 1.911(10) . ?
Se1 C19 1.943(9) . ?
F1 B1 1.381(16) . ?
F1 B1A 1.38(2) . ?
F2 B1 1.376(15) . ?
F2 B1A 1.37(2) . ?
F3 B1 1.36(2) . ?
F5 B1 1.343(18) . ?
O1 C25 1.427(12) . ?
O26 C26 1.392(17) . ?
O26 H26 0.980(5) . ?
C1 C2 1.360(13) . ?
C1 C10 1.422(12) . ?
C2 H2 0.9500 . ?
C2 C3 1.395(14) . ?
C3 H3 0.9500 . ?
C3 C4 1.348(14) . ?
C4 C5 1.422(13) . ?
C4 C11 1.549(13) . ?
C5 C6 1.444(13) . ?
C5 C10 1.409(13) . ?
C6 C7 1.349(13) . ?
C6 C12 1.463(12) . ?
C7 H7 0.9500 . ?
C7 C8 1.391(13) . ?
C8 H8 0.9500 . ?
C8 C9 1.387(13) . ?
C9 C10 1.397(13) . ?
C11 H11A 0.9900 . ?
C11 H11B 0.9900 . ?
C11 C12 1.564(15) . ?
C12 H12A 0.9900 . ?
C12 H12B 0.9900 . ?
C13 C14 1.413(13) . ?
C13 C18 1.366(14) . ?
C14 H14 0.9500 . ?
C14 C15 1.386(13) . ?
C15 H15 0.9500 . ?
C15 C16 1.373(16) . ?
C16 H16 0.9500 . ?
C16 C17 1.373(16) . ?
C17 H17 0.9500 . ?
C17 C18 1.391(14) . ?
C18 H18 0.9500 . ?
C19 C20 1.377(12) . ?
C19 C24 1.376(12) . ?
C20 H20 0.9500 . ?
C20 C21 1.366(13) . ?
C21 H21 0.9500 . ?
C21 C22 1.410(13) . ?
C22 H22 0.9500 . ?
C22 C23 1.371(13) . ?
C23 H23 0.9500 . ?
C23 C24 1.384(13) . ?
C24 H24 0.9500 . ?
C25 H25A 0.9800 . ?
C25 H25B 0.9800 . ?
C25 H25C 0.9800 . ?
C26 H26A 0.9800 . ?
C26 H26B 0.9800 . ?
C26 H26C 0.9800 . ?
F3A B1A 1.34(5) . ?
F5A B1A 1.30(6) . ?

loop_
_geom_hbond_atom_site_label_D
_geom_hbond_atom_site_label_H
_geom_hbond_atom_site_label_A
_geom_hbond_distance_DH
_geom_hbond_distance_HA
_geom_hbond_distance_DA
_geom_hbond_angle_DHA
_geom_hbond_site_symmetry_A
_geom_hbond_publ_flag
C2 H2 O1 0.95 2.21 2.823(12) 120.9 . yes
C11 H11A F5A 0.99 2.40 3.19(3) 136.4 2_756 yes
C24 H24 F1 0.95 2.38 3.287(12) 159.7 . yes
O26 H26 F3 0.980(5) 2.49(9) 3.203(16) 129(8) . yes
O26 H26 F5 0.980(5) 2.07(3) 3.039(16) 169(9) . yes
O26 H26 F3A 0.980(5) 1.76(7) 2.64(3) 147(10) . yes

loop_
_geom_torsion_atom_site_label_1
_geom_torsion_atom_site_label_2
_geom_torsion_atom_site_label_3
_geom_torsion_atom_site_label_4
_geom_torsion
_geom_torsion_site_symmetry_1
_geom_torsion_site_symmetry_2
_geom_torsion_site_symmetry_3
_geom_torsion_site_symmetry_4
_geom_torsion_publ_flag
Te1 C1 C2 C3 -178.9(7) . . . . ?
Te1 C1 C10 C5 177.8(6) . . . . ?
Te1 C1 C10 C9 -0.1(13) . . . . ?
Te1 C13 C14 C15 178.9(7) . . . . ?
Te1 C13 C18 C17 -178.8(7) . . . . ?
Se1 C9 C10 C1 -7.6(13) . . . . ?
Se1 C9 C10 C5 174.5(6) . . . . ?
Se1 C19 C20 C21 -178.1(8) . . . . ?
Se1 C19 C24 C23 179.1(7) . . . . ?
C1 C2 C3 C4 0.3(15) . . . . ?
C2 C1 C10 C5 -0.9(12) . . . . ?
C2 C1 C10 C9 -178.8(9) . . . . ?
C2 C3 C4 C5 0.8(15) . . . . ?
C2 C3 C4 C11 179.4(11) . . . . ?
C3 C4 C5 C6 179.1(9) . . . . ?
C3 C4 C5 C10 -2.0(14) . . . . ?
C3 C4 C11 C12 -179.9(11) . . . . ?
C4 C5 C6 C7 -177.6(8) . . . . ?
C4 C5 C6 C12 0.9(11) . . . . ?
C4 C5 C10 C1 2.0(12) . . . . ?
C4 C5 C10 C9 -179.7(8) . . . . ?
C4 C11 C12 C6 1.7(11) . . . . ?
C5 C4 C11 C12 -1.2(11) . . . . ?
C5 C6 C7 C8 -4.0(14) . . . . ?
C5 C6 C12 C11 -1.7(10) . . . . ?
C6 C5 C10 C1 -179.4(8) . . . . ?
C6 C5 C10 C9 -1.0(13) . . . . ?
C6 C7 C8 C9 2.1(15) . . . . ?
C7 C6 C12 C11 176.5(11) . . . . ?
C7 C8 C9 Se1 -174.9(7) . . . . ?
C7 C8 C9 C10 0.6(14) . . . . ?
C8 C9 C10 C1 176.8(9) . . . . ?
C8 C9 C10 C5 -1.1(12) . . . . ?
C10 C1 C2 C3 -0.2(14) . . . . ?
C10 C5 C6 C7 3.6(13) . . . . ?
C10 C5 C6 C12 -177.9(8) . . . . ?
C11 C4 C5 C6 0.3(12) . . . . ?
C11 C4 C5 C10 179.1(8) . . . . ?
C12 C6 C7 C8 178.0(10) . . . . ?
C13 C14 C15 C16 -0.4(14) . . . . ?
C14 C13 C18 C17 0.5(14) . . . . ?
C14 C15 C16 C17 1.1(16) . . . . ?
C15 C16 C17 C18 -1.0(15) . . . . ?
C16 C17 C18 C13 0.2(15) . . . . ?
C18 C13 C14 C15 -0.4(13) . . . . ?
C19 C20 C21 C22 1.2(15) . . . . ?
C20 C19 C24 C23 1.5(14) . . . . ?
C20 C21 C22 C23 -2.7(15) . . . . ?
C21 C22 C23 C24 3.6(15) . . . . ?
C22 C23 C24 C19 -3.0(15) . . . . ?
C24 C19 C20 C21 -0.7(15) . . . . ?
